data_7015601
loop_
_publ_author_name
'Aidoudi, Farida H.'
'Byrne, Peter J.'
'Allan, Pheobe K.'
'Teat, Simon J.'
'Lightfoot, Philip'
'Morris, Russell E.'

_publ_section_title
;
 Ionic liquids and deep eutectic mixtures as new solvents for the
 synthesis of vanadium fluorides and oxyfluorides.
;
_journal_issue 16
_journal_name_full 'Dalton transactions (Cambridge, England : 2003)'
_journal_page_first 4324
_journal_page_last 4331
_journal_paper_doi 10.1039/c0dt01765e
_journal_volume 40
_journal_year 2011
_chemical_formula_moiety 'F4 H2 O2 V, 2(C H6 N)'
_chemical_formula_sum 'C2 H14 F4 N2 O2 V'
_chemical_formula_weight 225.09
_chemical_name_systematic
;
?
;
_space_group_IT_number 2
_symmetry_cell_setting triclinic
_symmetry_space_group_name_Hall '-P 1'
_symmetry_space_group_name_H-M 'P -1'
_atom_sites_solution_hydrogens geom
_atom_sites_solution_primary direct
_atom_sites_solution_secondary difmap
_audit_creation_method SHELXL-97
_cell_angle_alpha 110.32(3)
_cell_angle_beta 90.12(3)
_cell_angle_gamma 90.95(2)
_cell_formula_units_Z 2
_cell_length_a 6.932(6)
_cell_length_b 7.822(6)
_cell_length_c 8.129(1)
_cell_measurement_reflns_used 14039
_cell_measurement_temperature 125(2)
_cell_measurement_theta_max 26.3697
_cell_measurement_theta_min 2.6721
_cell_volume 413.3(5)
_computing_cell_refinement 'CrystalClear (rigaku Corp., 2008)'
_computing_data_collection 'CrystalClear (rigaku Corp., 2008)'
_computing_data_reduction 'CrystalClear (rigaku Corp., 2008)'
_computing_molecular_graphics 'Bruker SHELXTL'
_computing_publication_material 'Bruker SHELXTL'
_computing_structure_refinement 'SHELXL-97 (Sheldrick, 1997)'
_computing_structure_solution 'SHELXS-97 (Sheldrick, 1997)'
_diffrn_ambient_temperature 125(2)
_diffrn_measured_fraction_theta_full 0.967
_diffrn_measured_fraction_theta_max 0.967
_diffrn_measurement_device_type 'CCD area detector'
_diffrn_measurement_method dtprofit.ref
_diffrn_radiation_monochromator graphite
_diffrn_radiation_source 'fine-focus sealed tube'
_diffrn_radiation_type MoK\a
_diffrn_radiation_wavelength 0.71073
_diffrn_reflns_av_R_equivalents 0.0724
_diffrn_reflns_av_sigmaI/netI 0.0712
_diffrn_reflns_limit_h_max 7
_diffrn_reflns_limit_h_min -8
_diffrn_reflns_limit_k_max 9
_diffrn_reflns_limit_k_min -7
_diffrn_reflns_limit_l_max 10
_diffrn_reflns_limit_l_min -10
_diffrn_reflns_number 4659
_diffrn_reflns_theta_full 26.32
_diffrn_reflns_theta_max 26.32
_diffrn_reflns_theta_min 2.67
_exptl_absorpt_coefficient_mu 1.230
_exptl_absorpt_correction_T_max 1.000
_exptl_absorpt_correction_T_min 0.6738
_exptl_absorpt_correction_type multi-scan
_exptl_absorpt_process_details 'Jacobson, R. (1998) Private communication'
_exptl_crystal_colour blue
_exptl_crystal_density_diffrn 1.809
_exptl_crystal_density_method 'not measured'
_exptl_crystal_description prism
_exptl_crystal_F_000 230
_exptl_crystal_size_max 0.21
_exptl_crystal_size_mid 0.09
_exptl_crystal_size_min 0.09
_refine_diff_density_max 1.675
_refine_diff_density_min -1.051
_refine_diff_density_rms 0.162
_refine_ls_extinction_method none
_refine_ls_goodness_of_fit_ref 1.193
_refine_ls_hydrogen_treatment mixed
_refine_ls_matrix_type full
_refine_ls_number_parameters 110
_refine_ls_number_reflns 1629
_refine_ls_number_restraints 2
_refine_ls_restrained_S_all 1.193
_refine_ls_R_factor_all 0.0949
_refine_ls_R_factor_gt 0.0897
_refine_ls_shift/su_max 0.003
_refine_ls_shift/su_mean 0.000
_refine_ls_structure_factor_coef Fsqd
_refine_ls_weighting_details 'calc w=1/[\s^2^(Fo^2^)+(0.0282P)^2^+4.4089P] where P=(Fo^2^+2Fc^2^)/3'
_refine_ls_weighting_scheme calc
_refine_ls_wR_factor_gt 0.1916
_refine_ls_wR_factor_ref 0.1972
_reflns_number_gt 1536
_reflns_number_total 1629
_reflns_threshold_expression >2sigma(I)
_cod_data_source_file c0dt01765e.txt
_cod_data_source_block 4
_cod_database_code 7015601

loop_
_symmetry_equiv_pos_as_xyz
'x, y, z'
'-x, -y, -z'

loop_
_atom_site_label
_atom_site_type_symbol
_atom_site_fract_x
_atom_site_fract_y
_atom_site_fract_z
_atom_site_U_iso_or_equiv
_atom_site_adp_type
_atom_site_occupancy
_atom_site_symmetry_multiplicity
_atom_site_calc_flag
_atom_site_refinement_flags
_atom_site_disorder_assembly
_atom_site_disorder_group
N2 N 0.7482(9) 0.2210(8) 0.1079(8) 0.0267(14) Uani 1 1 d . . .
H2D H 0.6581 0.2808 0.1825 0.040 Uiso 1 1 calc R . .
H2E H 0.7214 0.2227 0.0014 0.040 Uiso 1 1 calc R . .
H2F H 0.8628 0.2743 0.1432 0.040 Uiso 1 1 calc R . .
C1 C 0.2701(14) 0.1256(11) 0.4471(12) 0.043(2) Uani 1 1 d . . .
H1C H 0.3420 0.1121 0.3427 0.064 Uiso 1 1 calc R . .
H1B H 0.1500 0.0591 0.4161 0.064 Uiso 1 1 calc R . .
H1A H 0.3433 0.0789 0.5221 0.064 Uiso 1 1 calc R . .
N1 N 0.2321(10) 0.3187(9) 0.5392(8) 0.0328(15) Uani 1 1 d . . .
H1D H 0.1570 0.3304 0.6311 0.049 Uiso 1 1 calc R . .
H1E H 0.1730 0.3643 0.4668 0.049 Uiso 1 1 calc R . .
H1F H 0.3431 0.3788 0.5759 0.049 Uiso 1 1 calc R . .
C2 C 0.7523(12) 0.0281(10) 0.1021(10) 0.0327(18) Uani 1 1 d . . .
H2A H 0.8500 -0.0363 0.0220 0.049 Uiso 1 1 calc R . .
H2B H 0.6289 -0.0296 0.0634 0.049 Uiso 1 1 calc R . .
H2C H 0.7807 0.0262 0.2171 0.049 Uiso 1 1 calc R . .
F4 F 0.0645(6) 0.4181(6) 0.2736(6) 0.0336(11) Uani 1 1 d . . .
OW O 0.2574(8) 0.4395(7) -0.0157(6) 0.0271(11) Uani 1 1 d D . .
HW1 H 0.141(6) 0.396(11) -0.061(10) 0.032 Uiso 1 1 d D . .
HW2 H 0.364(7) 0.381(10) -0.068(10) 0.032 Uiso 1 1 d D . .
V1 V 0.25623(18) 0.60428(16) 0.27510(15) 0.0224(4) Uani 1 1 d . . .
F1 F 0.4601(7) 0.4393(6) 0.2824(6) 0.0351(11) Uani 1 1 d . . .
F2 F 0.4413(6) 0.7438(6) 0.1967(5) 0.0290(10) Uani 1 1 d . . .
F3 F 0.0518(6) 0.7291(6) 0.1971(5) 0.0290(10) Uani 1 1 d . . .
O1 O 0.2502(8) 0.7198(7) 0.4807(6) 0.0290(12) Uani 1 1 d . . .

loop_
_atom_site_aniso_label
_atom_site_aniso_U_11
_atom_site_aniso_U_22
_atom_site_aniso_U_33
_atom_site_aniso_U_23
_atom_site_aniso_U_13
_atom_site_aniso_U_12
N2 0.033(4) 0.027(3) 0.021(3) 0.009(2) -0.001(3) 0.002(3)
C1 0.056(6) 0.026(4) 0.045(5) 0.010(4) -0.009(4) -0.001(4)
N1 0.049(4) 0.032(3) 0.021(3) 0.013(3) 0.003(3) 0.000(3)
C2 0.039(5) 0.026(4) 0.033(4) 0.012(3) -0.005(3) 0.000(3)
F4 0.037(3) 0.041(3) 0.028(2) 0.017(2) -0.0050(19) -0.011(2)
OW 0.030(3) 0.029(3) 0.019(2) 0.003(2) 0.002(2) 0.004(2)
V1 0.0286(7) 0.0240(6) 0.0168(6) 0.0100(5) 0.0001(5) 0.0010(5)
F1 0.040(3) 0.041(3) 0.027(2) 0.015(2) 0.0007(19) 0.010(2)
F2 0.031(2) 0.033(2) 0.022(2) 0.0082(18) 0.0022(17) -0.0021(18)
F3 0.027(2) 0.034(2) 0.026(2) 0.0108(18) -0.0021(17) 0.0048(18)
O1 0.039(3) 0.028(3) 0.019(2) 0.006(2) -0.001(2) 0.000(2)

loop_
_atom_type_symbol
_atom_type_description
_atom_type_scat_dispersion_real
_atom_type_scat_dispersion_imag
_atom_type_scat_source
C C 0.0033 0.0016 'International Tables Vol C Tables 4.2.6.8 and 6.1.1.4'
H H 0.0000 0.0000 'International Tables Vol C Tables 4.2.6.8 and 6.1.1.4'
F F 0.0171 0.0103 'International Tables Vol C Tables 4.2.6.8 and 6.1.1.4'
N N 0.0061 0.0033 'International Tables Vol C Tables 4.2.6.8 and 6.1.1.4'
O O 0.0106 0.0060 'International Tables Vol C Tables 4.2.6.8 and 6.1.1.4'
V V 0.3005 0.5294 'International Tables Vol C Tables 4.2.6.8 and 6.1.1.4'

loop_
_geom_angle_atom_site_label_1
_geom_angle_atom_site_label_2
_geom_angle_atom_site_label_3
_geom_angle
_geom_angle_site_symmetry_1
_geom_angle_site_symmetry_3
_geom_angle_publ_flag
C2 N2 H2D 109.5 . . ?
C2 N2 H2E 109.5 . . ?
H2D N2 H2E 109.5 . . ?
C2 N2 H2F 109.5 . . ?
H2D N2 H2F 109.5 . . ?
H2E N2 H2F 109.5 . . ?
N1 C1 H1C 109.5 . . ?
N1 C1 H1B 109.5 . . ?
H1C C1 H1B 109.5 . . ?
N1 C1 H1A 109.5 . . ?
H1C C1 H1A 109.5 . . ?
H1B C1 H1A 109.5 . . ?
C1 N1 H1D 109.5 . . ?
C1 N1 H1E 109.5 . . ?
H1D N1 H1E 109.5 . . ?
C1 N1 H1F 109.5 . . ?
H1D N1 H1F 109.5 . . ?
H1E N1 H1F 109.5 . . ?
N2 C2 H2A 109.5 . . ?
N2 C2 H2B 109.5 . . ?
H2A C2 H2B 109.5 . . ?
N2 C2 H2C 109.5 . . ?
H2A C2 H2C 109.5 . . ?
H2B C2 H2C 109.5 . . ?
V1 OW HW1 114(5) . . ?
V1 OW HW2 121(5) . . ?
HW1 OW HW2 119(8) . . ?
O1 V1 F2 101.1(2) . . ?
O1 V1 F1 97.8(2) . . ?
F2 V1 F1 89.0(2) . . ?
O1 V1 F4 97.5(2) . . ?
F2 V1 F4 161.41(19) . . ?
F1 V1 F4 89.5(2) . . ?
O1 V1 F3 98.4(2) . . ?
F2 V1 F3 88.3(2) . . ?
F1 V1 F3 163.76(18) . . ?
F4 V1 F3 87.9(2) . . ?
O1 V1 OW 178.7(2) . . ?
F2 V1 OW 80.01(19) . . ?
F1 V1 OW 82.97(19) . . ?
F4 V1 OW 81.4(2) . . ?
F3 V1 OW 80.79(19) . . ?

loop_
_geom_bond_atom_site_label_1
_geom_bond_atom_site_label_2
_geom_bond_distance
_geom_bond_site_symmetry_2
_geom_bond_publ_flag
N2 C2 1.494(9) . ?
N2 H2D 0.8900 . ?
N2 H2E 0.8900 . ?
N2 H2F 0.8900 . ?
C1 N1 1.463(10) . ?
C1 H1C 0.9600 . ?
C1 H1B 0.9600 . ?
C1 H1A 0.9600 . ?
N1 H1D 0.8900 . ?
N1 H1E 0.8900 . ?
N1 H1F 0.8900 . ?
C2 H2A 0.9600 . ?
C2 H2B 0.9600 . ?
C2 H2C 0.9600 . ?
F4 V1 1.952(5) . ?
OW V1 2.266(5) . ?
OW HW1 0.90(5) . ?
OW HW2 0.90(6) . ?
V1 O1 1.601(5) . ?
V1 F2 1.919(4) . ?
V1 F1 1.944(5) . ?
V1 F3 1.959(4) . ?

loop_
_geom_hbond_atom_site_label_D
_geom_hbond_atom_site_label_H
_geom_hbond_atom_site_label_A
_geom_hbond_distance_DH
_geom_hbond_distance_HA
_geom_hbond_distance_DA
_geom_hbond_angle_DHA
_geom_hbond_site_symmetry_A
N2 H2D F1 0.89 1.86 2.713(8) 161.3 .
N2 H2E F2 0.89 2.06 2.899(8) 157.6 2_665
N2 H2E F3 0.89 2.37 2.981(8) 125.7 2_665
N2 H2F F4 0.89 1.86 2.726(8) 164.1 1_655
N1 H1D F3 0.89 2.17 3.026(8) 161.6 2_566
N1 H1D F4 0.89 2.42 2.960(9) 119.0 2_566
N1 H1E F4 0.89 1.92 2.793(8) 168.1 .
N1 H1F F1 0.89 2.00 2.862(8) 162.2 2_666
OW HW1 F3 0.90(5) 1.78(3) 2.655(7) 165(8) 2_565
OW HW2 F2 0.90(6) 1.79(6) 2.689(7) 173(8) 2_665
